data_7244190
loop_
_publ_author_name
'Jung, Mi-Hee'

_publ_section_title
;
 The dual band and white-light emission from piperazine halide perovskites
;
_journal_issue 7
_journal_name_full CrystEngComm
_journal_page_first 1413
_journal_page_last 1423
_journal_paper_doi 10.1039/D1CE01296G
_journal_volume 24
_journal_year 2022
_chemical_formula_sum 'C6 H14 Cl6 N2 Sn2'
_chemical_formula_weight 564.27
_space_group_crystal_system orthorhombic
_space_group_IT_number 60
_space_group_name_Hall '-P 2n 2ab'
_space_group_name_H-M_alt 'P b c n'
_atom_sites_solution_hydrogens geom
_audit_creation_method SHELXL-2017/1
_audit_update_record
;
2021-06-20 deposited with the CCDC.	2022-01-10 downloaded from the CCDC.
;
_cell_angle_alpha 90
_cell_angle_beta 90
_cell_angle_gamma 90
_cell_formula_units_Z 8
_cell_length_a 19.2189(7)
_cell_length_b 13.7924(6)
_cell_length_c 11.7827(5)
_cell_measurement_reflns_used 11641
_cell_measurement_temperature 293(2)
_cell_measurement_theta_max 30.5540
_cell_measurement_theta_min 3.1260
_cell_volume 3123.3(2)
_computing_cell_refinement 'CrysAlisPro 1.171.39.29d (Rigaku OD, 2017)'
_computing_data_collection 'CrysAlisPro 1.171.39.29d (Rigaku OD, 2017)'
_computing_data_reduction 'CrysAlisPro 1.171.39.29d (Rigaku OD, 2017)'
_computing_structure_refinement 'SHELXL-2017/1 (Sheldrick, 2017)'
_computing_structure_solution 'SHELXT 2014/5 (Sheldrick, 2014)'
_diffrn_ambient_temperature 293(2)
_diffrn_measured_fraction_theta_full 0.999
_diffrn_measured_fraction_theta_max 0.904
_diffrn_measurement_device_type 'XtaLAB AFC12 (RINC): Kappa dual home/near'
_diffrn_radiation_type MoK\a
_diffrn_radiation_wavelength 0.71073
_diffrn_reflns_av_R_equivalents 0.0380
_diffrn_reflns_av_unetI/netI 0.0220
_diffrn_reflns_Laue_measured_fraction_full 0.999
_diffrn_reflns_Laue_measured_fraction_max 0.904
_diffrn_reflns_limit_h_max 27
_diffrn_reflns_limit_h_min -26
_diffrn_reflns_limit_k_max 18
_diffrn_reflns_limit_k_min -17
_diffrn_reflns_limit_l_max 15
_diffrn_reflns_limit_l_min -14
_diffrn_reflns_number 29700
_diffrn_reflns_point_group_measured_fraction_full 0.999
_diffrn_reflns_point_group_measured_fraction_max 0.904
_diffrn_reflns_theta_full 25.242
_diffrn_reflns_theta_max 30.263
_diffrn_reflns_theta_min 2.508
_diffrn_source 'fine-focus sealed X-ray tube'
_exptl_absorpt_coefficient_mu 4.202
_exptl_absorpt_correction_T_max 1.00000
_exptl_absorpt_correction_T_min 0.52066
_exptl_absorpt_correction_type multi-scan
_exptl_crystal_colour colorless
_exptl_crystal_density_diffrn 2.400
_exptl_crystal_description needle
_exptl_crystal_F_000 2128
_refine_diff_density_max 0.727
_refine_diff_density_min -0.880
_refine_diff_density_rms 0.214
_refine_ls_extinction_method none
_refine_ls_goodness_of_fit_ref 0.968
_refine_ls_hydrogen_treatment constr
_refine_ls_matrix_type full
_refine_ls_number_parameters 145
_refine_ls_number_reflns 4225
_refine_ls_number_restraints 0
_refine_ls_restrained_S_all 0.968
_refine_ls_R_factor_all 0.0244
_refine_ls_R_factor_gt 0.0184
_refine_ls_shift/su_max 0.002
_refine_ls_shift/su_mean 0.000
_refine_ls_structure_factor_coef Fsqd
_refine_ls_weighting_details 'w=1/[\s^2^(Fo^2^)+(0.0543P)^2^+5.9314P] where P=(Fo^2^+2Fc^2^)/3'
_refine_ls_weighting_scheme calc
_refine_ls_wR_factor_gt 0.0610
_refine_ls_wR_factor_ref 0.0780
_reflns_Friedel_coverage 0.000
_reflns_number_gt 3725
_reflns_number_total 4225
_reflns_threshold_expression 'I > 2\s(I)'
_cod_data_source_file d1ce01296g1.cif
_cod_data_source_block DACOSnCl2_a
_cod_depositor_comments 'Adding full bibliography for 7244189--7244190.cif.'
_cod_database_code 7244190
_shelx_shelxl_version_number 2017/1
_shelx_space_group_comment
;
The symmetry employed for this shelxl refinement is uniquely defined
by the following loop, which should always be used as a source of
symmetry information in preference to the above space-group names.
They are only intended as comments.
;

loop_
_space_group_symop_operation_xyz
'x, y, z'
'-x+1/2, -y+1/2, z+1/2'
'-x, y, -z+1/2'
'x+1/2, -y+1/2, -z'
'-x, -y, -z'
'x-1/2, y-1/2, -z-1/2'
'x, -y, z-1/2'
'-x-1/2, y-1/2, z'

loop_
_atom_site_label
_atom_site_type_symbol
_atom_site_fract_x
_atom_site_fract_y
_atom_site_fract_z
_atom_site_U_iso_or_equiv
_atom_site_adp_type
_atom_site_occupancy
_atom_site_site_symmetry_order
_atom_site_calc_flag
_atom_site_refinement_flags_posn
_atom_site_refinement_flags_adp
_atom_site_refinement_flags_occupancy
_atom_site_disorder_assembly
_atom_site_disorder_group
Sn01 Sn 0.08095(2) 0.50358(2) 0.86591(2) 0.00879(7) Uani 1 1 d . . . . .
Cl1 Cl 0.20451(3) 0.44022(5) 0.84788(6) 0.01080(13) Uani 1 1 d . . . . .
Sn02 Sn 0.54993(2) 0.74378(2) 0.38501(2) 0.01057(7) Uani 1 1 d . . . . .
Cl2 Cl 0.09119(3) 0.48930(5) 1.07822(6) 0.01267(13) Uani 1 1 d . . . . .
Cl3 Cl 0.13291(4) 0.67611(5) 0.87334(6) 0.01361(14) Uani 1 1 d . . . . .
Cl4 Cl 0.47432(4) 0.59546(5) 0.40084(6) 0.01508(14) Uani 1 1 d . . . . .
Cl5 Cl 0.66233(3) 0.65632(5) 0.42995(6) 0.01538(14) Uani 1 1 d . . . . .
C00B C 0.34534(15) 0.75786(19) 0.6647(2) 0.0114(5) Uani 1 1 d . . . . .
H00A H 0.318711 0.795761 0.610594 0.014 Uiso 1 1 calc R U . . .
H00B H 0.381953 0.798496 0.695454 0.014 Uiso 1 1 calc R U . . .
Cl6 Cl 0.52915(3) 0.77769(5) 0.59433(6) 0.01168(13) Uani 1 1 d . . . . .
C00C C 0.35059(14) 0.5586(2) 0.7640(2) 0.0112(5) Uani 1 1 d . . . . .
H00C H 0.344198 0.491451 0.742098 0.013 Uiso 1 1 calc R U . . .
H00D H 0.362310 0.560687 0.844080 0.013 Uiso 1 1 calc R U . . .
C00D C 0.32124(15) 0.6165(2) 0.5426(2) 0.0131(5) Uani 1 1 d . . . . .
H00E H 0.339759 0.555488 0.514932 0.016 Uiso 1 1 calc R U . . .
H00F H 0.305958 0.654510 0.478005 0.016 Uiso 1 1 calc R U . . .
C00E C 0.40885(14) 0.6045(2) 0.6938(3) 0.0124(5) Uani 1 1 d . . . . .
H00G H 0.439796 0.641156 0.742728 0.015 Uiso 1 1 calc R U . . .
H00H H 0.435738 0.554472 0.656150 0.015 Uiso 1 1 calc R U . . .
C00F C 0.29788(14) 0.72145(19) 0.7604(2) 0.0107(5) Uani 1 1 d . . . . .
H00I H 0.319940 0.732036 0.833362 0.013 Uiso 1 1 calc R U . . .
H00J H 0.254127 0.756493 0.759284 0.013 Uiso 1 1 calc R U . . .
C00G C 0.26004(15) 0.5978(2) 0.6230(2) 0.0118(5) Uani 1 1 d . . . . .
H00K H 0.221848 0.641223 0.605293 0.014 Uiso 1 1 calc R U . . .
H00L H 0.243786 0.531571 0.614785 0.014 Uiso 1 1 calc R U . . .
N1A N 0.28507(12) 0.61507(16) 0.7425(2) 0.0086(4) Uani 1 1 d . . . . .
H1A H 0.249120 0.593339 0.795742 0.010 Uiso 1 1 calc R U . . .
N2A N 0.37618(12) 0.67052(18) 0.6074(2) 0.0101(4) Uani 1 1 d . . . . .
H2A H 0.412182 0.692097 0.554172 0.012 Uiso 1 1 calc R U . . .

loop_
_atom_site_aniso_label
_atom_site_aniso_U_11
_atom_site_aniso_U_22
_atom_site_aniso_U_33
_atom_site_aniso_U_23
_atom_site_aniso_U_13
_atom_site_aniso_U_12
Sn01 0.00704(11) 0.01232(11) 0.00700(10) 0.00053(6) -0.00006(6) -0.00003(6)
Cl1 0.0094(3) 0.0089(3) 0.0140(3) 0.0012(2) 0.0018(2) 0.0009(2)
Sn02 0.01033(11) 0.01303(11) 0.00835(11) 0.00186(6) 0.00080(6) -0.00057(6)
Cl2 0.0114(3) 0.0185(3) 0.0081(3) 0.0002(2) 0.0005(2) 0.0011(2)
Cl3 0.0166(3) 0.0105(3) 0.0137(3) -0.0008(2) 0.0003(2) 0.0010(2)
Cl4 0.0138(3) 0.0132(3) 0.0183(3) -0.0041(2) 0.0043(3) -0.0025(2)
Cl5 0.0115(3) 0.0172(3) 0.0174(3) -0.0008(2) 0.0014(2) 0.0016(2)
C00B 0.0125(12) 0.0080(12) 0.0136(13) -0.0002(9) 0.0029(10) -0.0020(9)
Cl6 0.0116(3) 0.0141(3) 0.0093(3) 0.0003(2) 0.0005(2) -0.0018(2)
C00C 0.0123(12) 0.0101(12) 0.0112(13) 0.0018(9) -0.0001(10) 0.0039(9)
C00D 0.0155(13) 0.0171(14) 0.0068(12) -0.0031(10) -0.0010(10) -0.0083(10)
C00E 0.0091(12) 0.0133(13) 0.0148(14) -0.0022(10) 0.0002(10) 0.0017(9)
C00F 0.0122(12) 0.0081(12) 0.0119(13) -0.0025(9) 0.0018(10) -0.0012(9)
C00G 0.0087(12) 0.0130(13) 0.0137(13) 0.0002(9) -0.0031(9) -0.0032(10)
N1A 0.0090(10) 0.0098(10) 0.0072(10) 0.0008(8) 0.0019(8) -0.0008(8)
N2A 0.0091(10) 0.0114(11) 0.0099(11) -0.0032(8) 0.0021(8) -0.0037(8)

loop_
_atom_type_symbol
_atom_type_description
_atom_type_scat_dispersion_real
_atom_type_scat_dispersion_imag
_atom_type_scat_source
C C 0.0033 0.0016 'International Tables Vol C Tables 4.2.6.8 and 6.1.1.4'
H H 0.0000 0.0000 'International Tables Vol C Tables 4.2.6.8 and 6.1.1.4'
N N 0.0061 0.0033 'International Tables Vol C Tables 4.2.6.8 and 6.1.1.4'
Cl Cl 0.1484 0.1585 'International Tables Vol C Tables 4.2.6.8 and 6.1.1.4'
Sn Sn -0.6537 1.4246 'International Tables Vol C Tables 4.2.6.8 and 6.1.1.4'

loop_
_geom_angle_atom_site_label_1
_geom_angle_atom_site_label_2
_geom_angle_atom_site_label_3
_geom_angle
_geom_angle_site_symmetry_1
_geom_angle_site_symmetry_3
_geom_angle_publ_flag
Cl2 Sn01 Cl1 89.03(2) . . ?
Cl2 Sn01 Cl3 90.47(2) . . ?
Cl1 Sn01 Cl3 87.61(2) . . ?
Cl4 Sn02 Cl5 95.16(2) . . ?
Cl4 Sn02 Cl6 89.25(2) . . ?
Cl5 Sn02 Cl6 91.08(2) . . ?
N2A C00B C00F 107.6(2) . . ?
N2A C00B H00A 110.2 . . ?
C00F C00B H00A 110.2 . . ?
N2A C00B H00B 110.2 . . ?
C00F C00B H00B 110.2 . . ?
H00A C00B H00B 108.5 . . ?
N1A C00C C00E 107.9(2) . . ?
N1A C00C H00C 110.1 . . ?
C00E C00C H00C 110.1 . . ?
N1A C00C H00D 110.1 . . ?
C00E C00C H00D 110.1 . . ?
H00C C00C H00D 108.4 . . ?
N2A C00D C00G 108.0(2) . . ?
N2A C00D H00E 110.1 . . ?
C00G C00D H00E 110.1 . . ?
N2A C00D H00F 110.1 . . ?
C00G C00D H00F 110.1 . . ?
H00E C00D H00F 108.4 . . ?
N2A C00E C00C 108.1(2) . . ?
N2A C00E H00G 110.1 . . ?
C00C C00E H00G 110.1 . . ?
N2A C00E H00H 110.1 . . ?
C00C C00E H00H 110.1 . . ?
H00G C00E H00H 108.4 . . ?
N1A C00F C00B 108.3(2) . . ?
N1A C00F H00I 110.0 . . ?
C00B C00F H00I 110.0 . . ?
N1A C00F H00J 110.0 . . ?
C00B C00F H00J 110.0 . . ?
H00I C00F H00J 108.4 . . ?
N1A C00G C00D 107.8(2) . . ?
N1A C00G H00K 110.1 . . ?
C00D C00G H00K 110.1 . . ?
N1A C00G H00L 110.1 . . ?
C00D C00G H00L 110.1 . . ?
H00K C00G H00L 108.5 . . ?
C00C N1A C00F 110.2(2) . . ?
C00C N1A C00G 110.1(2) . . ?
C00F N1A C00G 109.7(2) . . ?
C00C N1A H1A 108.9 . . ?
C00F N1A H1A 108.9 . . ?
C00G N1A H1A 108.9 . . ?
C00D N2A C00B 110.4(2) . . ?
C00D N2A C00E 109.7(2) . . ?
C00B N2A C00E 110.2(2) . . ?
C00D N2A H2A 108.8 . . ?
C00B N2A H2A 108.8 . . ?
C00E N2A H2A 108.8 . . ?

loop_
_geom_bond_atom_site_label_1
_geom_bond_atom_site_label_2
_geom_bond_distance
_geom_bond_site_symmetry_2
_geom_bond_publ_flag
Sn01 Cl2 2.5170(7) . ?
Sn01 Cl1 2.5391(7) . ?
Sn01 Cl3 2.5821(7) . ?
Sn02 Cl4 2.5162(7) . ?
Sn02 Cl5 2.5302(7) . ?
Sn02 Cl6 2.5419(7) . ?
C00B N2A 1.503(4) . ?
C00B C00F 1.535(4) . ?
C00B H00A 0.9700 . ?
C00B H00B 0.9700 . ?
C00C N1A 1.502(3) . ?
C00C C00E 1.529(4) . ?
C00C H00C 0.9700 . ?
C00C H00D 0.9700 . ?
C00D N2A 1.501(3) . ?
C00D C00G 1.532(4) . ?
C00D H00E 0.9700 . ?
C00D H00F 0.9700 . ?
C00E N2A 1.504(4) . ?
C00E H00G 0.9700 . ?
C00E H00H 0.9700 . ?
C00F N1A 1.503(3) . ?
C00F H00I 0.9700 . ?
C00F H00J 0.9700 . ?
C00G N1A 1.508(3) . ?
C00G H00K 0.9700 . ?
C00G H00L 0.9700 . ?
N1A H1A 0.9800 . ?
N2A H2A 0.9800 . ?
